data_2220103
loop_
_publ_author_name
'Huang, Bei'
'Pei, Yamei'
'Wang, Li'

_publ_section_title
;Nitrato[<i>N</i>,<i>N</i>,<i>N</i>',<i>N</i>'-tetrakis(1<i>H</i>-benzimidazol-2-ylmethyl)ethane-1,2-diamine]calcium(II)
 nitrate methanol trisolvate
;
_journal_coeditor_code CI2674
_journal_issue 12
_journal_name_full 'Acta Crystallographica Section E'
_journal_page_first m1621
_journal_paper_doi 10.1107/S1600536808037859
_journal_volume 64
_journal_year 2008
_chemical_formula_iupac '[Ca (N O3) (C34 H32 N10)] N O3, 3C H4 O'
_chemical_formula_moiety 'C34 H32 Ca N11 O3 +, N O3 -, 3(C H4 O)'
_chemical_formula_sum 'C37 H44 Ca N12 O9'
_chemical_formula_weight 840.92
_chemical_name_systematic
;Nitrato[<i>N</i>,<i>N</i>,<i>N</i>',<i>N</i>'-tetrakis(1<i>H</i>-benzimidazol-
1-ylmethyl)ethane-1,2-diamine]calcium(II)
 nitrate methanol trisolvate
;
_space_group_IT_number 14
_symmetry_cell_setting monoclinic
_symmetry_space_group_name_Hall '-P 2yn'
_symmetry_space_group_name_H-M 'P 1 21/n 1'
_atom_sites_solution_hydrogens geom
_atom_sites_solution_primary direct
_atom_sites_solution_secondary difmap
_audit_creation_method SHELXL-97
_cell_angle_alpha 90.00
_cell_angle_beta 105.5990(10)
_cell_angle_gamma 90.00
_cell_formula_units_Z 4
_cell_length_a 9.5945(4)
_cell_length_b 25.3531(11)
_cell_length_c 17.8402(7)
_cell_measurement_reflns_used 6962
_cell_measurement_temperature 294(2)
_cell_measurement_theta_max 21.35
_cell_measurement_theta_min 2.20
_cell_volume 4179.8(3)
_computing_cell_refinement 'SAINT-Plus (Bruker, 2001)'
_computing_data_collection 'SMART (Bruker, 2001)'
_computing_data_reduction 'SAINT-Plus (Bruker, 2001)'
_computing_molecular_graphics 'SHELXTL (Sheldrick, 2008)'
_computing_publication_material 'SHELXTL (Sheldrick, 2008)'
_computing_structure_refinement 'SHELXL97 (Sheldrick, 2008)'
_computing_structure_solution 'SHELXS97 (Sheldrick, 2008)'
_diffrn_ambient_temperature 294(2)
_diffrn_measured_fraction_theta_full 0.998
_diffrn_measured_fraction_theta_max 0.998
_diffrn_measurement_device_type 'Bruker SMART CCD area-detector'
_diffrn_measurement_method '\f and \w scans'
_diffrn_radiation_monochromator graphite
_diffrn_radiation_source 'fine-focus sealed tube'
_diffrn_radiation_type MoK\a
_diffrn_radiation_wavelength 0.71073
_diffrn_reflns_av_R_equivalents 0.1461
_diffrn_reflns_av_sigmaI/netI 0.0892
_diffrn_reflns_limit_h_max 11
_diffrn_reflns_limit_h_min -11
_diffrn_reflns_limit_k_max 31
_diffrn_reflns_limit_k_min -31
_diffrn_reflns_limit_l_max 22
_diffrn_reflns_limit_l_min -22
_diffrn_reflns_number 43547
_diffrn_reflns_theta_full 26.00
_diffrn_reflns_theta_max 26.00
_diffrn_reflns_theta_min 1.43
_diffrn_standards_number 0
_exptl_absorpt_coefficient_mu 0.217
_exptl_absorpt_correction_T_max 0.9786
_exptl_absorpt_correction_T_min 0.9478
_exptl_absorpt_correction_type multi-scan
_exptl_absorpt_process_details '(SADABS; Sheldrick, 2001)'
_exptl_crystal_colour pale-red
_exptl_crystal_density_diffrn 1.336
_exptl_crystal_density_method 'not measured'
_exptl_crystal_description Block
_exptl_crystal_F_000 1768
_exptl_crystal_size_max 0.20
_exptl_crystal_size_mid 0.20
_exptl_crystal_size_min 0.10
_refine_diff_density_max 0.466
_refine_diff_density_min -0.375
_refine_ls_extinction_method none
_refine_ls_goodness_of_fit_ref 0.904
_refine_ls_hydrogen_treatment constr
_refine_ls_matrix_type full
_refine_ls_number_parameters 575
_refine_ls_number_reflns 8189
_refine_ls_number_restraints 23
_refine_ls_restrained_S_all 0.942
_refine_ls_R_factor_all 0.1041
_refine_ls_R_factor_gt 0.0652
_refine_ls_shift/su_max 0.001
_refine_ls_shift/su_mean <0.001
_refine_ls_structure_factor_coef Fsqd
_refine_ls_weighting_details 'calc w=1/[\s^2^(Fo^2^)+(0.0978P)^2^] where P=(Fo^2^+2Fc^2^)/3'
_refine_ls_weighting_scheme calc
_refine_ls_wR_factor_gt 0.1559
_refine_ls_wR_factor_ref 0.1705
_reflns_number_gt 4825
_reflns_number_total 8189
_reflns_threshold_expression I>2\s(I)
_cod_data_source_file ci2674.cif
_cod_data_source_block I
_cod_original_sg_symbol_H-M 'P 21/n'
_cod_database_code 2220103
_cod_database_fobs_code 2220103

loop_
_symmetry_equiv_pos_as_xyz
'x, y, z'
'-x+1/2, y+1/2, -z+1/2'
'-x, -y, -z'
'x-1/2, -y-1/2, z-1/2'

loop_
_atom_site_type_symbol
_atom_site_label
_atom_site_fract_x
_atom_site_fract_y
_atom_site_fract_z
_atom_site_U_iso_or_equiv
_atom_site_adp_type
_atom_site_calc_flag
_atom_site_refinement_flags
_atom_site_occupancy
_atom_site_disorder_assembly
_atom_site_disorder_group
Ca Ca1 0.93863(6) 0.24863(2) 0.58359(3) 0.03938(18) Uani d . 1 . .
C C1 0.7836(3) 0.14868(11) 0.65167(19) 0.0572(8) Uani d . 1 . .
H H1A 0.7070 0.1277 0.6628 0.069 Uiso calc R 1 . .
H H1B 0.8678 0.1467 0.6962 0.069 Uiso calc R 1 . .
C C2 0.8201(3) 0.12762(11) 0.58169(19) 0.0540(8) Uani d . 1 . .
C C3 0.8889(3) 0.12150(12) 0.47646(19) 0.0588(8) Uani d . 1 . .
C C4 0.9379(4) 0.12879(15) 0.4103(2) 0.0768(11) Uani d . 1 . .
H H4 0.9689 0.1618 0.3986 0.092 Uiso calc R 1 . .
C C5 0.9393(5) 0.08604(18) 0.3627(3) 0.1052(15) Uani d . 1 . .
H H5 0.9736 0.0900 0.3190 0.126 Uiso calc R 1 . .
C C6 0.8897(7) 0.03698(19) 0.3796(3) 0.136(2) Uani d . 1 . .
H H6 0.8907 0.0088 0.3464 0.163 Uiso calc R 1 . .
C C7 0.8402(7) 0.02916(18) 0.4427(3) 0.138(2) Uani d . 1 . .
H H7 0.8071 -0.0037 0.4534 0.165 Uiso calc R 1 . .
C C8 0.8404(5) 0.07194(13) 0.4911(2) 0.0808(11) Uani d . 1 . .
C C9 0.5963(3) 0.20632(12) 0.57942(19) 0.0571(8) Uani d . 1 . .
H H9A 0.5191 0.2042 0.6049 0.069 Uiso calc R 1 . .
H H9B 0.5873 0.1765 0.5444 0.069 Uiso calc R 1 . .
C C10 0.5819(3) 0.25616(11) 0.53395(17) 0.0459(7) Uani d . 1 . .
C C11 0.6306(3) 0.32351(11) 0.47183(16) 0.0460(7) Uani d . 1 . .
C C12 0.6945(4) 0.36285(12) 0.43761(19) 0.0595(8) Uani d . 1 . .
H H12 0.7945 0.3664 0.4495 0.071 Uiso calc R 1 . .
C C13 0.6052(4) 0.39592(12) 0.38618(19) 0.0643(9) Uani d . 1 . .
H H13 0.6457 0.4223 0.3626 0.077 Uiso calc R 1 . .
C C14 0.4564(4) 0.39146(12) 0.3680(2) 0.0650(9) Uani d . 1 . .
H H14 0.3989 0.4148 0.3326 0.078 Uiso calc R 1 . .
C C15 0.3923(3) 0.35281(12) 0.40159(19) 0.0594(8) Uani d . 1 . .
H H15 0.2922 0.3498 0.3902 0.071 Uiso calc R 1 . .
C C16 0.4812(3) 0.31902(11) 0.45229(17) 0.0475(7) Uani d . 1 . .
C C17 0.7243(3) 0.23028(13) 0.71045(18) 0.0564(8) Uani d . 1 . .
H H17A 0.6663 0.2620 0.6968 0.068 Uiso calc R 1 . .
H H17B 0.6743 0.2069 0.7376 0.068 Uiso calc R 1 . .
C C18 0.8664(3) 0.24460(12) 0.76340(18) 0.0558(8) Uani d . 1 . .
H H18A 0.8508 0.2620 0.8089 0.067 Uiso calc R 1 . .
H H18B 0.9208 0.2126 0.7808 0.067 Uiso calc R 1 . .
C C19 0.8988(3) 0.33411(11) 0.72146(19) 0.0562(8) Uani d . 1 . .
H H19A 0.9211 0.3500 0.7728 0.067 Uiso calc R 1 . .
H H19B 0.7945 0.3343 0.7000 0.067 Uiso calc R 1 . .
C C20 0.9683(3) 0.36492(11) 0.67018(17) 0.0490(7) Uani d . 1 . .
C C21 1.0657(3) 0.38720(11) 0.57887(18) 0.0492(7) Uani d . 1 . .
C C22 1.1232(4) 0.39029(12) 0.5158(2) 0.0658(9) Uani d . 1 . .
H H22 1.1240 0.3608 0.4848 0.079 Uiso calc R 1 . .
C C23 1.1795(4) 0.43753(13) 0.4995(2) 0.0844(12) Uani d . 1 . .
H H23 1.2177 0.4404 0.4569 0.101 Uiso calc R 1 . .
C C24 1.1788(5) 0.48114(14) 0.5472(3) 0.0960(14) Uani d . 1 . .
H H24 1.2177 0.5127 0.5355 0.115 Uiso calc R 1 . .
C C25 1.1242(5) 0.47959(14) 0.6094(3) 0.0881(12) Uani d . 1 . .
H H25 1.1257 0.5091 0.6406 0.106 Uiso calc R 1 . .
C C26 1.0661(3) 0.43219(11) 0.6248(2) 0.0599(8) Uani d . 1 . .
C C27 1.1042(3) 0.27818(12) 0.77325(17) 0.0532(8) Uani d . 1 . .
H H27A 1.1090 0.2774 0.8282 0.064 Uiso calc R 1 . .
H H27B 1.1536 0.3097 0.7632 0.064 Uiso calc R 1 . .
C C28 1.1768(3) 0.23033(11) 0.75227(16) 0.0471(7) Uani d . 1 . .
C C29 1.2351(3) 0.16532(11) 0.68917(17) 0.0499(7) Uani d . 1 . .
C C30 1.2468(4) 0.12775(13) 0.6351(2) 0.0702(10) Uani d . 1 . .
H H30 1.1819 0.1267 0.5859 0.084 Uiso calc R 1 . .
C C31 1.3574(4) 0.09212(15) 0.6566(2) 0.0813(11) Uani d . 1 . .
H H31 1.3682 0.0666 0.6212 0.098 Uiso calc R 1 . .
C C32 1.4533(4) 0.09323(14) 0.7297(2) 0.0750(10) Uani d . 1 . .
H H32 1.5260 0.0679 0.7428 0.090 Uiso calc R 1 . .
C C33 1.4440(4) 0.13041(14) 0.7828(2) 0.0664(9) Uani d . 1 . .
H H33 1.5094 0.1314 0.8319 0.080 Uiso calc R 1 . .
C C34 1.3342(3) 0.16646(11) 0.76108(17) 0.0494(7) Uani d . 1 . .
C C35 0.3284(6) 0.1315(2) 0.4261(3) 0.1300(19) Uani d . 1 . .
H H35A 0.3148 0.1053 0.4623 0.195 Uiso calc R 1 . .
H H35B 0.2691 0.1232 0.3750 0.195 Uiso calc R 1 . .
H H35C 0.3015 0.1655 0.4415 0.195 Uiso calc R 1 . .
C C36 0.4021(5) 0.3258(2) 0.6834(4) 0.136(2) Uani d . 1 . .
H H36A 0.3823 0.3240 0.7334 0.204 Uiso calc R 1 . .
H H36B 0.3868 0.2917 0.6591 0.204 Uiso calc R 1 . .
H H36C 0.3385 0.3510 0.6513 0.204 Uiso calc R 1 . .
C C37 0.6019(7) 0.4540(3) 0.5955(4) 0.147(2) Uani d . 1 . .
H H37A 0.5568 0.4879 0.5834 0.220 Uiso calc R 1 . .
H H37B 0.5512 0.4285 0.5584 0.220 Uiso calc R 1 . .
H H37C 0.7008 0.4561 0.5936 0.220 Uiso calc R 1 . .
N N1 0.7361(2) 0.20398(9) 0.63783(14) 0.0480(6) Uani d . 1 . .
N N2 0.9530(2) 0.27953(9) 0.72732(13) 0.0463(6) Uani d . 1 . .
N N3 0.8747(3) 0.15622(9) 0.53404(14) 0.0510(6) Uani d . 1 . .
N N4 0.7990(4) 0.07761(10) 0.55867(19) 0.0832(9) Uani d . 1 . .
H H4A 0.7653 0.0530 0.5821 0.100 Uiso calc R 1 . .
N N5 0.6927(2) 0.28340(9) 0.52322(14) 0.0488(6) Uani d . 1 . .
N N6 0.4545(2) 0.27564(10) 0.49387(15) 0.0530(6) Uani d . 1 . .
H H6A 0.3708 0.2635 0.4938 0.064 Uiso calc R 1 . .
N N7 1.0047(2) 0.34531(9) 0.60981(14) 0.0480(6) Uani d . 1 . .
N N8 1.0045(3) 0.41587(10) 0.68268(16) 0.0637(7) Uani d . 1 . .
H H8 0.9917 0.4350 0.7201 0.076 Uiso calc R 1 . .
N N9 1.1344(2) 0.20637(9) 0.68459(13) 0.0507(6) Uani d . 1 . .
N N10 1.2934(3) 0.20879(10) 0.79974(14) 0.0539(6) Uani d . 1 . .
H H10 1.3361 0.2192 0.8461 0.065 Uiso calc R 1 . .
N N11 1.0825(3) 0.25741(8) 0.45680(15) 0.0452(6) Uani d . 1 . .
O O1 0.9506(2) 0.26521(8) 0.45075(11) 0.0521(5) Uani d . 1 . .
O O2 1.1601(2) 0.24507(8) 0.52220(12) 0.0590(6) Uani d . 1 . .
O O3 1.1313(2) 0.26311(10) 0.40031(13) 0.0689(6) Uani d . 1 . .
N N12 0.8396(12) 0.4913(3) 0.8304(5) 0.109(5) Uani d PD 0.77 A 1
O O4 0.9043(11) 0.4561(3) 0.8003(5) 0.205(5) Uani d PD 0.77 A 1
O O5 0.7299(9) 0.5142(3) 0.7906(5) 0.155(4) Uani d PD 0.77 A 1
O O6 0.8972(10) 0.5031(4) 0.9014(5) 0.142(4) Uani d PD 0.77 A 1
O O7 0.4716(5) 0.13242(19) 0.4254(3) 0.1470(14) Uani d . 1 . .
H H7A 0.4895 0.1063 0.4025 0.220 Uiso calc R 1 . .
O O8 0.5364(4) 0.34029(15) 0.6924(4) 0.177(2) Uani d . 1 . .
H H8A 0.5386 0.3713 0.6795 0.265 Uiso calc R 1 . .
O O9 0.5977(8) 0.4396(2) 0.6665(3) 0.208(2) Uani d . 1 . .
H H9 0.6531 0.4582 0.6988 0.312 Uiso calc R 1 . .
O O5' 0.7826(15) 0.5023(8) 0.7646(13) 0.128(10) Uani d PD 0.23 A 2
O O6' 0.9780(19) 0.4577(8) 0.8264(11) 0.101(6) Uani d PD 0.23 A 2
N N12' 0.877(2) 0.4910(9) 0.8299(11) 0.13(2) Uani d PD 0.23 A 2
O O4' 0.834(3) 0.4922(11) 0.8925(13) 0.118(9) Uani d PD 0.23 A 2

loop_
_atom_site_aniso_label
_atom_site_aniso_U_11
_atom_site_aniso_U_22
_atom_site_aniso_U_33
_atom_site_aniso_U_12
_atom_site_aniso_U_13
_atom_site_aniso_U_23
Ca1 0.0386(3) 0.0402(3) 0.0392(3) -0.0034(2) 0.0104(2) 0.0009(2)
C1 0.065(2) 0.0470(17) 0.065(2) -0.0038(14) 0.0252(16) 0.0093(15)
C2 0.0602(19) 0.0429(16) 0.0598(19) -0.0062(14) 0.0177(16) 0.0041(14)
C3 0.069(2) 0.0490(18) 0.059(2) -0.0120(15) 0.0190(17) -0.0078(15)
C4 0.102(3) 0.065(2) 0.072(2) -0.0244(19) 0.038(2) -0.0197(18)
C5 0.152(4) 0.090(3) 0.092(3) -0.031(3) 0.064(3) -0.033(3)
C6 0.223(6) 0.078(3) 0.131(4) -0.047(4) 0.092(5) -0.048(3)
C7 0.236(7) 0.066(3) 0.147(5) -0.056(3) 0.113(5) -0.039(3)
C8 0.120(3) 0.049(2) 0.085(3) -0.0203(19) 0.050(2) -0.0139(18)
C9 0.0488(18) 0.0552(18) 0.070(2) -0.0111(14) 0.0204(16) 0.0041(16)
C10 0.0356(15) 0.0493(17) 0.0527(17) -0.0026(13) 0.0117(13) -0.0022(13)
C11 0.0450(17) 0.0437(16) 0.0505(17) 0.0017(12) 0.0150(13) -0.0027(13)
C12 0.0568(19) 0.0535(18) 0.071(2) -0.0020(15) 0.0220(17) 0.0052(16)
C13 0.078(2) 0.0466(18) 0.068(2) -0.0015(16) 0.0188(19) 0.0037(15)
C14 0.074(2) 0.0493(19) 0.065(2) 0.0160(17) 0.0062(18) -0.0016(16)
C15 0.0529(18) 0.0546(19) 0.066(2) 0.0103(15) 0.0071(16) -0.0084(16)
C16 0.0443(17) 0.0490(17) 0.0481(17) 0.0025(13) 0.0107(14) -0.0079(13)
C17 0.060(2) 0.0584(18) 0.060(2) -0.0037(15) 0.0324(17) 0.0069(15)
C18 0.071(2) 0.0562(18) 0.0481(17) -0.0032(15) 0.0288(16) 0.0014(14)
C19 0.064(2) 0.0507(18) 0.062(2) 0.0030(14) 0.0301(16) -0.0033(14)
C20 0.0485(17) 0.0427(16) 0.0580(19) 0.0012(13) 0.0182(15) -0.0043(14)
C21 0.0526(18) 0.0419(16) 0.0576(19) -0.0071(13) 0.0222(15) -0.0049(13)
C22 0.085(2) 0.0462(18) 0.076(2) -0.0164(16) 0.038(2) -0.0129(16)
C23 0.118(3) 0.056(2) 0.102(3) -0.025(2) 0.067(3) -0.010(2)
C24 0.137(4) 0.052(2) 0.124(4) -0.034(2) 0.078(3) -0.014(2)
C25 0.126(3) 0.046(2) 0.109(3) -0.021(2) 0.061(3) -0.021(2)
C26 0.071(2) 0.0416(17) 0.076(2) -0.0046(14) 0.0355(18) -0.0061(15)
C27 0.0584(19) 0.0545(18) 0.0450(17) -0.0018(14) 0.0113(15) -0.0084(14)
C28 0.0476(17) 0.0537(16) 0.0385(16) -0.0039(13) 0.0089(14) -0.0003(13)
C29 0.0502(17) 0.0471(16) 0.0515(18) 0.0021(13) 0.0122(14) 0.0004(13)
C30 0.067(2) 0.067(2) 0.068(2) 0.0117(17) 0.0033(18) -0.0148(18)
C31 0.084(3) 0.062(2) 0.098(3) 0.0080(19) 0.024(2) -0.019(2)
C32 0.061(2) 0.064(2) 0.096(3) 0.0147(17) 0.015(2) 0.004(2)
C33 0.059(2) 0.069(2) 0.066(2) 0.0101(17) 0.0093(17) 0.0084(18)
C34 0.0456(17) 0.0530(17) 0.0482(17) -0.0010(14) 0.0102(14) 0.0057(14)
C35 0.120(5) 0.140(5) 0.141(5) -0.007(4) 0.054(4) -0.030(4)
C36 0.079(3) 0.154(5) 0.186(6) -0.009(3) 0.054(4) -0.033(4)
C37 0.193(6) 0.135(5) 0.122(5) -0.006(4) 0.059(5) 0.003(4)
N1 0.0480(14) 0.0466(14) 0.0518(14) -0.0044(10) 0.0176(12) 0.0054(11)
N2 0.0498(14) 0.0475(14) 0.0441(14) 0.0013(11) 0.0172(11) 0.0011(10)
N3 0.0591(15) 0.0444(13) 0.0510(15) -0.0113(11) 0.0176(12) -0.0040(11)
N4 0.126(3) 0.0428(16) 0.097(2) -0.0225(16) 0.057(2) 0.0000(15)
N5 0.0382(13) 0.0489(14) 0.0597(15) -0.0036(10) 0.0138(12) 0.0055(11)
N6 0.0340(13) 0.0583(15) 0.0665(17) -0.0058(11) 0.0134(12) -0.0002(13)
N7 0.0517(14) 0.0411(13) 0.0555(15) -0.0048(11) 0.0219(12) -0.0065(11)
N8 0.0808(19) 0.0448(14) 0.0768(19) -0.0018(13) 0.0407(16) -0.0149(13)
N9 0.0536(15) 0.0523(14) 0.0424(14) 0.0042(11) 0.0063(11) -0.0014(11)
N10 0.0521(15) 0.0625(16) 0.0404(14) 0.0001(12) 0.0009(12) -0.0049(12)
N11 0.0423(14) 0.0449(13) 0.0499(15) -0.0071(10) 0.0152(12) 0.0003(11)
O1 0.0349(11) 0.0757(14) 0.0457(12) -0.0008(9) 0.0107(9) 0.0087(10)
O2 0.0432(11) 0.0752(15) 0.0525(13) 0.0030(10) 0.0025(10) 0.0073(11)
O3 0.0608(14) 0.0940(17) 0.0617(15) -0.0026(12) 0.0334(12) 0.0064(12)
N12 0.169(9) 0.063(6) 0.134(12) -0.034(5) 0.107(10) -0.030(6)
O4 0.319(12) 0.123(6) 0.252(11) 0.008(7) 0.214(10) -0.065(6)
O5 0.243(10) 0.101(4) 0.126(5) -0.001(5) 0.058(6) -0.003(4)
O6 0.150(7) 0.116(6) 0.179(8) -0.010(5) 0.077(6) -0.051(5)
O7 0.128(3) 0.170(4) 0.132(3) -0.008(3) 0.018(2) -0.053(3)
O8 0.096(3) 0.113(3) 0.342(7) 0.029(2) 0.096(3) 0.051(4)
O9 0.299(7) 0.161(4) 0.176(5) -0.108(4) 0.086(5) -0.012(4)
O5' 0.037(7) 0.111(15) 0.19(2) -0.029(8) -0.048(11) 0.074(15)
O6' 0.157(16) 0.079(11) 0.068(8) -0.031(10) 0.031(10) 0.001(7)
N12' 0.14(3) 0.12(3) 0.14(4) -0.03(2) 0.05(3) 0.00(3)
O4' 0.13(2) 0.090(15) 0.130(18) 0.016(14) 0.034(12) -0.066(12)

loop_
_atom_type_symbol
_atom_type_description
_atom_type_scat_dispersion_real
_atom_type_scat_dispersion_imag
_atom_type_scat_source
C C 0.0033 0.0016 'International Tables Vol C Tables 4.2.6.8 and 6.1.1.4'
H H 0.0000 0.0000 'International Tables Vol C Tables 4.2.6.8 and 6.1.1.4'
N N 0.0061 0.0033 'International Tables Vol C Tables 4.2.6.8 and 6.1.1.4'
O O 0.0106 0.0060 'International Tables Vol C Tables 4.2.6.8 and 6.1.1.4'
Ca Ca 0.2262 0.3064 'International Tables Vol C Tables 4.2.6.8 and 6.1.1.4'

loop_
_geom_angle_atom_site_label_1
_geom_angle_atom_site_label_2
_geom_angle_atom_site_label_3
_geom_angle
O1 Ca1 N9 123.93(8)
O1 Ca1 N5 78.72(7)
N9 Ca1 N5 156.91(8)
O1 Ca1 N3 83.69(8)
N9 Ca1 N3 85.31(8)
N5 Ca1 N3 93.72(8)
O1 Ca1 N7 86.46(8)
N9 Ca1 N7 100.42(8)
N5 Ca1 N7 84.15(8)
N3 Ca1 N7 170.14(8)
O1 Ca1 O2 49.45(6)
N9 Ca1 O2 75.46(7)
N5 Ca1 O2 127.61(7)
N3 Ca1 O2 88.27(7)
N7 Ca1 O2 85.46(7)
O1 Ca1 N1 131.28(7)
N9 Ca1 N1 92.11(8)
N5 Ca1 N1 66.68(7)
N3 Ca1 N1 66.25(8)
N7 Ca1 N1 121.07(8)
O2 Ca1 N1 152.71(7)
O1 Ca1 N2 152.31(7)
N9 Ca1 N2 65.84(7)
N5 Ca1 N2 96.39(8)
N3 Ca1 N2 123.96(8)
N7 Ca1 N2 65.88(7)
O2 Ca1 N2 124.98(7)
N1 Ca1 N2 67.97(7)
N1 C1 C2 109.5(2)
N1 C1 H1A 109.8
C2 C1 H1A 109.8
N1 C1 H1B 109.8
C2 C1 H1B 109.8
H1A C1 H1B 108.2
N3 C2 N4 112.1(3)
N3 C2 C1 124.4(3)
N4 C2 C1 123.5(3)
N3 C3 C8 109.3(3)
N3 C3 C4 131.7(3)
C8 C3 C4 119.0(3)
C5 C4 C3 118.6(4)
C5 C4 H4 120.7
C3 C4 H4 120.7
C4 C5 C6 120.5(4)
C4 C5 H5 119.8
C6 C5 H5 119.8
C7 C6 C5 122.0(4)
C7 C6 H6 119.0
C5 C6 H6 119.0
C6 C7 C8 117.6(4)
C6 C7 H7 121.2
C8 C7 H7 121.2
N4 C8 C7 132.5(4)
N4 C8 C3 105.1(3)
C7 C8 C3 122.4(4)
N1 C9 C10 110.9(2)
N1 C9 H9A 109.5
C10 C9 H9A 109.5
N1 C9 H9B 109.5
C10 C9 H9B 109.5
H9A C9 H9B 108.1
N5 C10 N6 112.7(3)
N5 C10 C9 124.1(2)
N6 C10 C9 123.0(2)
C16 C11 N5 109.7(2)
C16 C11 C12 119.7(3)
N5 C11 C12 130.6(3)
C13 C12 C11 117.7(3)
C13 C12 H12 121.2
C11 C12 H12 121.2
C12 C13 C14 122.1(3)
C12 C13 H13 119.0
C14 C13 H13 119.0
C15 C14 C13 120.7(3)
C15 C14 H14 119.7
C13 C14 H14 119.7
C16 C15 C14 117.5(3)
C16 C15 H15 121.2
C14 C15 H15 121.2
C15 C16 C11 122.3(3)
C15 C16 N6 132.8(3)
C11 C16 N6 104.9(2)
C18 C17 N1 113.1(2)
C18 C17 H17A 109.0
N1 C17 H17A 109.0
C18 C17 H17B 109.0
N1 C17 H17B 109.0
H17A C17 H17B 107.8
N2 C18 C17 113.5(2)
N2 C18 H18A 108.9
C17 C18 H18A 108.9
N2 C18 H18B 108.9
C17 C18 H18B 108.9
H18A C18 H18B 107.7
N2 C19 C20 109.2(2)
N2 C19 H19A 109.8
C20 C19 H19A 109.8
N2 C19 H19B 109.8
C20 C19 H19B 109.8
H19A C19 H19B 108.3
N7 C20 N8 112.7(3)
N7 C20 C19 124.4(3)
N8 C20 C19 122.8(3)
C22 C21 N7 131.8(3)
C22 C21 C26 119.4(3)
N7 C21 C26 108.8(3)
C23 C22 C21 119.1(3)
C23 C22 H22 120.4
C21 C22 H22 120.4
C22 C23 C24 119.6(3)
C22 C23 H23 120.2
C24 C23 H23 120.2
C25 C24 C23 123.0(3)
C25 C24 H24 118.5
C23 C24 H24 118.5
C24 C25 C26 117.1(3)
C24 C25 H25 121.4
C26 C25 H25 121.4
C25 C26 N8 133.2(3)
C25 C26 C21 121.8(3)
N8 C26 C21 105.0(2)
N2 C27 C28 109.7(2)
N2 C27 H27A 109.7
C28 C27 H27A 109.7
N2 C27 H27B 109.7
C28 C27 H27B 109.7
H27A C27 H27B 108.2
N9 C28 N10 113.3(3)
N9 C28 C27 123.7(2)
N10 C28 C27 123.0(2)
C34 C29 C30 120.0(3)
C34 C29 N9 109.3(3)
C30 C29 N9 130.7(3)
C31 C30 C29 117.5(3)
C31 C30 H30 121.2
C29 C30 H30 121.2
C30 C31 C32 121.5(3)
C30 C31 H31 119.3
C32 C31 H31 119.3
C33 C32 C31 121.5(3)
C33 C32 H32 119.2
C31 C32 H32 119.2
C32 C33 C34 117.1(3)
C32 C33 H33 121.4
C34 C33 H33 121.4
C33 C34 C29 122.4(3)
C33 C34 N10 132.3(3)
C29 C34 N10 105.3(2)
O7 C35 H35A 109.5
O7 C35 H35B 109.5
H35A C35 H35B 109.5
O7 C35 H35C 109.5
H35A C35 H35C 109.5
H35B C35 H35C 109.5
O8 C36 H36A 109.5
O8 C36 H36B 109.5
H36A C36 H36B 109.5
O8 C36 H36C 109.5
H36A C36 H36C 109.5
H36B C36 H36C 109.5
O9 C37 H37A 109.5
O9 C37 H37B 109.5
H37A C37 H37B 109.5
O9 C37 H37C 109.5
H37A C37 H37C 109.5
H37B C37 H37C 109.5
C9 N1 C1 110.0(2)
C9 N1 C17 109.4(2)
C1 N1 C17 111.9(2)
C9 N1 Ca1 110.18(16)
C1 N1 Ca1 104.11(17)
C17 N1 Ca1 111.23(16)
C27 N2 C19 109.9(2)
C27 N2 C18 109.4(2)
C19 N2 C18 111.4(2)
C27 N2 Ca1 108.73(16)
C19 N2 Ca1 106.49(17)
C18 N2 Ca1 110.85(17)
C2 N3 C3 105.2(2)
C2 N3 Ca1 112.57(19)
C3 N3 Ca1 141.8(2)
C2 N4 C8 108.3(3)
C2 N4 H4A 125.8
C8 N4 H4A 125.8
C10 N5 C11 104.9(2)
C10 N5 Ca1 117.35(18)
C11 N5 Ca1 137.37(18)
C10 N6 C16 107.8(2)
C10 N6 H6A 126.1
C16 N6 H6A 126.1
C20 N7 C21 105.6(2)
C20 N7 Ca1 114.01(18)
C21 N7 Ca1 140.40(19)
C20 N8 C26 107.9(2)
C20 N8 H8 126.0
C26 N8 H8 126.0
C28 N9 C29 104.5(2)
C28 N9 Ca1 117.15(19)
C29 N9 Ca1 137.61(18)
C28 N10 C34 107.7(2)
C28 N10 H10 126.2
C34 N10 H10 126.2
O3 N11 O2 122.4(2)
O3 N11 O1 120.5(2)
O2 N11 O1 117.1(2)
N11 O1 Ca1 101.47(15)
N11 O2 Ca1 92.01(15)
O5 N12 O6 122.0(7)
O5 N12 O4 121.1(7)
O6 N12 O4 116.8(8)
C35 O7 H7A 109.5
C36 O8 H8A 109.5
C37 O9 H9 109.5
O4' N12' O6' 118.1(10)
O4' N12' O5' 117.4(10)
O6' N12' O5' 116.7(9)

loop_
_geom_bond_atom_site_label_1
_geom_bond_atom_site_label_2
_geom_bond_distance
_geom_bond_publ_flag
Ca1 O1 2.440(2) y
Ca1 N9 2.470(2) y
Ca1 N5 2.477(2) y
Ca1 N3 2.521(2) y
Ca1 N7 2.543(2) y
Ca1 O2 2.641(2) y
Ca1 N1 2.647(2) y
Ca1 N2 2.649(2) y
C1 N1 1.474(4) ?
C1 C2 1.484(4) ?
C1 H1A 0.97 ?
C1 H1B 0.97 ?
C2 N3 1.328(4) ?
C2 N4 1.331(4) ?
C3 N3 1.387(4) ?
C3 C8 1.389(4) ?
C3 C4 1.394(5) ?
C4 C5 1.380(5) ?
C4 H4 0.93 ?
C5 C6 1.394(6) ?
C5 H5 0.93 ?
C6 C7 1.348(6) ?
C6 H6 0.93 ?
C7 C8 1.385(5) ?
C7 H7 0.93 ?
C8 N4 1.375(4) ?
C9 N1 1.462(4) ?
C9 C10 1.488(4) ?
C9 H9A 0.97 ?
C9 H9B 0.97 ?
C10 N5 1.324(3) ?
C10 N6 1.334(3) ?
C11 C16 1.386(4) ?
C11 N5 1.391(3) ?
C11 C12 1.395(4) ?
C12 C13 1.362(4) ?
C12 H12 0.93 ?
C13 C14 1.381(4) ?
C13 H13 0.93 ?
C14 C15 1.377(5) ?
C14 H14 0.93 ?
C15 C16 1.366(4) ?
C15 H15 0.93 ?
C16 N6 1.388(4) ?
C17 C18 1.480(4) ?
C17 N1 1.488(4) ?
C17 H17A 0.97 ?
C17 H17B 0.97 ?
C18 N2 1.476(4) ?
C18 H18A 0.97 ?
C18 H18B 0.97 ?
C19 N2 1.472(4) ?
C19 C20 1.490(4) ?
C19 H19A 0.97 ?
C19 H19B 0.97 ?
C20 N7 1.316(3) ?
C20 N8 1.340(4) ?
C21 C22 1.382(4) ?
C21 N7 1.396(4) ?
C21 C26 1.404(4) ?
C22 C23 1.377(4) ?
C22 H22 0.93 ?
C23 C24 1.396(5) ?
C23 H23 0.93 ?
C24 C25 1.349(5) ?
C24 H24 0.93 ?
C25 C26 1.383(5) ?
C25 H25 0.93 ?
C26 N8 1.384(4) ?
C27 N2 1.462(3) ?
C27 C28 1.496(4) ?
C27 H27A 0.97 ?
C27 H27B 0.97 ?
C28 N9 1.315(3) ?
C28 N10 1.326(3) ?
C29 C34 1.376(4) ?
C29 C30 1.382(4) ?
C29 N9 1.407(3) ?
C30 C31 1.368(5) ?
C30 H30 0.93 ?
C31 C32 1.379(5) ?
C31 H31 0.93 ?
C32 C33 1.357(5) ?
C32 H32 0.93 ?
C33 C34 1.370(4) ?
C33 H33 0.93 ?
C34 N10 1.388(4) ?
C35 O7 1.377(6) ?
C35 H35A 0.96 ?
C35 H35B 0.96 ?
C35 H35C 0.96 ?
C36 O8 1.308(5) ?
C36 H36A 0.96 ?
C36 H36B 0.96 ?
C36 H36C 0.96 ?
C37 O9 1.328(6) ?
C37 H37A 0.96 ?
C37 H37B 0.96 ?
C37 H37C 0.96 ?
N4 H4A 0.86 ?
N6 H6A 0.86 ?
N8 H8 0.86 ?
N10 H10 0.86 ?
N11 O3 1.229(3) ?
N11 O2 1.244(3) ?
N11 O1 1.257(3) ?
N12 O5 1.245(8) ?
N12 O6 1.275(7) ?
N12 O4 1.283(8) ?
O7 H7A 0.82 ?
O8 H8A 0.82 ?
O9 H9 0.82 ?
O5' N12' 1.301(10) ?
O6' N12' 1.297(10) ?
N12' O4' 1.292(10) ?

loop_
_geom_hbond_atom_site_label_D
_geom_hbond_atom_site_label_H
_geom_hbond_atom_site_label_A
_geom_hbond_site_symmetry_A
_geom_hbond_distance_DH
_geom_hbond_distance_HA
_geom_hbond_distance_DA
_geom_hbond_angle_DHA
N4 H4A O5 2_646 0.86 2.46 3.208(8) 145
N4 H4A O6 2_646 0.86 2.09 2.888(10) 154
N6 H6A O2 1_455 0.86 2.26 3.099(3) 165
N6 H6A O3 1_455 0.86 2.45 3.118(3) 135
N10 H10 O1 4_666 0.86 1.94 2.789(3) 172
O7 H7A O4 4_565 0.82 2.39 3.109(11) 147
N8 H8 O4 . 0.86 1.92 2.730(7) 157
O8 H8A O9 . 0.82 1.86 2.655(6) 164
O9 H9 O5 . 0.82 2.14 2.929(9) 160
C9 H9B O7 . 0.97 2.39 3.274(5) 151
C17 H17A O8 . 0.97 2.33 3.290(5) 168
C19 H19B O8 . 0.97 2.45 3.378(5) 160

loop_
_geom_torsion_atom_site_label_1
_geom_torsion_atom_site_label_2
_geom_torsion_atom_site_label_3
_geom_torsion_atom_site_label_4
_geom_torsion
N1 C1 C2 N3 32.3(4)
N1 C1 C2 N4 -146.5(3)
N3 C3 C4 C5 -179.8(4)
C8 C3 C4 C5 -1.5(6)
C3 C4 C5 C6 1.4(7)
C4 C5 C6 C7 -0.6(9)
C5 C6 C7 C8 -0.1(10)
C6 C7 C8 N4 -179.7(5)
C6 C7 C8 C3 0.1(9)
N3 C3 C8 N4 -0.8(4)
C4 C3 C8 N4 -179.4(3)
N3 C3 C8 C7 179.4(4)
C4 C3 C8 C7 0.7(7)
N1 C9 C10 N5 26.2(4)
N1 C9 C10 N6 -159.9(3)
C16 C11 C12 C13 0.6(4)
N5 C11 C12 C13 177.2(3)
C11 C12 C13 C14 0.2(5)
C12 C13 C14 C15 -0.1(5)
C13 C14 C15 C16 -0.9(5)
C14 C15 C16 C11 1.8(4)
C14 C15 C16 N6 -177.8(3)
N5 C11 C16 C15 -178.9(3)
C12 C11 C16 C15 -1.7(4)
N5 C11 C16 N6 0.7(3)
C12 C11 C16 N6 178.0(3)
N1 C17 C18 N2 57.6(3)
N2 C19 C20 N7 33.5(4)
N2 C19 C20 N8 -144.3(3)
N7 C21 C22 C23 -178.7(3)
C26 C21 C22 C23 -0.1(5)
C21 C22 C23 C24 0.7(6)
C22 C23 C24 C25 -0.4(7)
C23 C24 C25 C26 -0.5(7)
C24 C25 C26 N8 178.7(4)
C24 C25 C26 C21 1.1(6)
C22 C21 C26 C25 -0.8(5)
N7 C21 C26 C25 178.1(3)
C22 C21 C26 N8 -179.0(3)
N7 C21 C26 N8 0.0(3)
N2 C27 C28 N9 25.6(4)
N2 C27 C28 N10 -156.4(3)
C34 C29 C30 C31 1.1(5)
N9 C29 C30 C31 -179.7(3)
C29 C30 C31 C32 0.5(6)
C30 C31 C32 C33 -1.5(6)
C31 C32 C33 C34 0.7(6)
C32 C33 C34 C29 0.9(5)
C32 C33 C34 N10 179.9(3)
C30 C29 C34 C33 -1.9(5)
N9 C29 C34 C33 178.8(3)
C30 C29 C34 N10 178.9(3)
N9 C29 C34 N10 -0.5(3)
C10 C9 N1 C1 -149.5(3)
C10 C9 N1 C17 87.3(3)
C10 C9 N1 Ca1 -35.3(3)
C2 C1 N1 C9 68.8(3)
C2 C1 N1 C17 -169.4(2)
C2 C1 N1 Ca1 -49.2(3)
C18 C17 N1 C9 -162.2(2)
C18 C17 N1 C1 75.7(3)
C18 C17 N1 Ca1 -40.2(3)
O1 Ca1 N1 C9 -22.1(2)
N9 Ca1 N1 C9 -162.98(19)
N5 Ca1 N1 C9 26.43(18)
N3 Ca1 N1 C9 -79.05(19)
N7 Ca1 N1 C9 93.51(19)
O2 Ca1 N1 C9 -101.5(2)
N2 Ca1 N1 C9 134.2(2)
O1 Ca1 N1 C1 95.72(18)
N9 Ca1 N1 C1 -45.13(18)
N5 Ca1 N1 C1 144.28(19)
N3 Ca1 N1 C1 38.81(17)
N7 Ca1 N1 C1 -148.63(17)
O2 Ca1 N1 C1 16.4(3)
N2 Ca1 N1 C1 -107.96(18)
O1 Ca1 N1 C17 -143.63(17)
N9 Ca1 N1 C17 75.53(18)
N5 Ca1 N1 C17 -95.06(19)
N3 Ca1 N1 C17 159.5(2)
N7 Ca1 N1 C17 -28.0(2)
O2 Ca1 N1 C17 137.05(19)
N2 Ca1 N1 C17 12.70(17)
C28 C27 N2 C19 -156.1(2)
C28 C27 N2 C18 81.3(3)
C28 C27 N2 Ca1 -39.9(3)
C20 C19 N2 C27 70.5(3)
C20 C19 N2 C18 -168.0(2)
C20 C19 N2 Ca1 -47.1(3)
C17 C18 N2 C27 -162.4(2)
C17 C18 N2 C19 75.9(3)
C17 C18 N2 Ca1 -42.5(3)
O1 Ca1 N2 C27 -85.5(2)
N9 Ca1 N2 C27 32.01(17)
N5 Ca1 N2 C27 -163.35(17)
N3 Ca1 N2 C27 97.79(18)
N7 Ca1 N2 C27 -82.70(17)
O2 Ca1 N2 C27 -17.5(2)
N1 Ca1 N2 C27 135.01(18)
O1 Ca1 N2 C19 32.9(2)
N9 Ca1 N2 C19 150.38(19)
N5 Ca1 N2 C19 -44.97(17)
N3 Ca1 N2 C19 -143.84(17)
N7 Ca1 N2 C19 35.67(17)
O2 Ca1 N2 C19 100.90(17)
N1 Ca1 N2 C19 -106.62(18)
O1 Ca1 N2 C18 154.23(18)
N9 Ca1 N2 C18 -88.26(18)
N5 Ca1 N2 C18 76.38(18)
N3 Ca1 N2 C18 -22.5(2)
N7 Ca1 N2 C18 157.03(19)
O2 Ca1 N2 C18 -137.75(17)
N1 Ca1 N2 C18 14.73(17)
N4 C2 N3 C3 0.1(4)
C1 C2 N3 C3 -178.8(3)
N4 C2 N3 Ca1 -174.3(2)
C1 C2 N3 Ca1 6.9(4)
C8 C3 N3 C2 0.4(4)
C4 C3 N3 C2 178.9(4)
C8 C3 N3 Ca1 172.0(3)
C4 C3 N3 Ca1 -9.6(6)
O1 Ca1 N3 C2 -165.3(2)
N9 Ca1 N3 C2 69.7(2)
N5 Ca1 N3 C2 -87.1(2)
O2 Ca1 N3 C2 145.3(2)
N1 Ca1 N3 C2 -24.65(19)
N2 Ca1 N3 C2 13.1(2)
O1 Ca1 N3 C3 23.5(3)
N9 Ca1 N3 C3 -101.5(3)
N5 Ca1 N3 C3 101.7(3)
O2 Ca1 N3 C3 -25.9(3)
N1 Ca1 N3 C3 164.2(3)
N2 Ca1 N3 C3 -158.1(3)
N3 C2 N4 C8 -0.6(4)
C1 C2 N4 C8 178.3(3)
C7 C8 N4 C2 -179.3(5)
C3 C8 N4 C2 0.8(4)
N6 C10 N5 C11 -0.2(3)
C9 C10 N5 C11 174.3(3)
N6 C10 N5 Ca1 -174.70(18)
C9 C10 N5 Ca1 -0.2(4)
C16 C11 N5 C10 -0.4(3)
C12 C11 N5 C10 -177.2(3)
C16 C11 N5 Ca1 172.5(2)
C12 C11 N5 Ca1 -4.4(5)
O1 Ca1 N5 C10 130.8(2)
N9 Ca1 N5 C10 -38.7(3)
N3 Ca1 N5 C10 48.0(2)
N7 Ca1 N5 C10 -141.6(2)
O2 Ca1 N5 C10 138.70(19)
N1 Ca1 N5 C10 -14.1(2)
N2 Ca1 N5 C10 -76.8(2)
O1 Ca1 N5 C11 -41.4(3)
N9 Ca1 N5 C11 149.1(2)
N3 Ca1 N5 C11 -124.2(3)
N7 Ca1 N5 C11 46.2(3)
O2 Ca1 N5 C11 -33.5(3)
N1 Ca1 N5 C11 173.7(3)
N2 Ca1 N5 C11 111.0(3)
N5 C10 N6 C16 0.6(3)
C9 C10 N6 C16 -173.9(3)
C15 C16 N6 C10 178.8(3)
C11 C16 N6 C10 -0.8(3)
N8 C20 N7 C21 -1.9(3)
C19 C20 N7 C21 -179.9(3)
N8 C20 N7 Ca1 179.92(19)
C19 C20 N7 Ca1 1.9(3)
C22 C21 N7 C20 179.9(3)
C26 C21 N7 C20 1.1(3)
C22 C21 N7 Ca1 -2.7(5)
C26 C21 N7 Ca1 178.5(2)
O1 Ca1 N7 C20 158.32(19)
N9 Ca1 N7 C20 -77.8(2)
N5 Ca1 N7 C20 79.3(2)
O2 Ca1 N7 C20 -152.1(2)
N1 Ca1 N7 C20 21.1(2)
N2 Ca1 N7 C20 -20.38(18)
O1 Ca1 N7 C21 -18.9(3)
N9 Ca1 N7 C21 104.9(3)
N5 Ca1 N7 C21 -98.0(3)
O2 Ca1 N7 C21 30.6(3)
N1 Ca1 N7 C21 -156.2(3)
N2 Ca1 N7 C21 162.4(3)
N7 C20 N8 C26 1.9(3)
C19 C20 N8 C26 -180.0(3)
C25 C26 N8 C20 -178.9(4)
C21 C26 N8 C20 -1.1(3)
N10 C28 N9 C29 -0.3(3)
C27 C28 N9 C29 177.8(3)
N10 C28 N9 Ca1 -172.16(19)
C27 C28 N9 Ca1 6.0(4)
C34 C29 N9 C28 0.5(3)
C30 C29 N9 C28 -178.7(3)
C34 C29 N9 Ca1 169.7(2)
C30 C29 N9 Ca1 -9.6(5)
O1 Ca1 N9 C28 130.0(2)
N5 Ca1 N9 C28 -62.4(3)
N3 Ca1 N9 C28 -150.9(2)
N7 Ca1 N9 C28 37.2(2)
O2 Ca1 N9 C28 119.7(2)
N1 Ca1 N9 C28 -84.9(2)
N2 Ca1 N9 C28 -20.3(2)
O1 Ca1 N9 C29 -38.3(3)
N5 Ca1 N9 C29 129.4(3)
N3 Ca1 N9 C29 40.9(3)
N7 Ca1 N9 C29 -131.0(3)
O2 Ca1 N9 C29 -48.5(3)
N1 Ca1 N9 C29 106.8(3)
N2 Ca1 N9 C29 171.5(3)
N9 C28 N10 C34 0.0(3)
C27 C28 N10 C34 -178.1(3)
C33 C34 N10 C28 -178.9(3)
C29 C34 N10 C28 0.3(3)
O3 N11 O1 Ca1 -178.7(2)
O2 N11 O1 Ca1 -0.3(2)
N9 Ca1 O1 N11 -12.96(18)
N5 Ca1 O1 N11 171.96(16)
N3 Ca1 O1 N11 -92.96(16)
N7 Ca1 O1 N11 87.23(16)
O2 Ca1 O1 N11 0.18(13)
N1 Ca1 O1 N11 -143.45(14)
N2 Ca1 O1 N11 89.8(2)
O3 N11 O2 Ca1 178.6(2)
O1 N11 O2 Ca1 0.3(2)
O1 Ca1 O2 N11 -0.18(13)
N9 Ca1 O2 N11 168.59(16)
N5 Ca1 O2 N11 -10.37(18)
N3 Ca1 O2 N11 82.99(15)
N7 Ca1 O2 N11 -89.40(15)
N1 Ca1 O2 N11 103.43(19)
N2 Ca1 O2 N11 -145.63(14)
